data_7232997
loop_
_publ_author_name
'Tang, Jie'
'Cheng, Guangbin'
'Zhao, Ying'
'Yang, Pengju'
'Ju, Xuehai'
'Yang, Hongwei'

_publ_section_title
;
 Optimizing the molecular structure and packing style of a crystal by
 intramolecular cyclization from picrylhydrazone to indazole
;
_journal_issue 32
_journal_name_full CrystEngComm
_journal_page_first 4701
_journal_paper_doi 10.1039/C9CE00782B
_journal_volume 21
_journal_year 2019
_chemical_formula_moiety 'C9 H6 N8 O4'
_chemical_formula_sum 'C9 H6 N8 O4'
_chemical_formula_weight 290.22
_space_group_crystal_system monoclinic
_space_group_IT_number 14
_space_group_name_Hall '-P 2ybc'
_space_group_name_H-M_alt 'P 1 21/c 1'
_symmetry_space_group_name_Hall '-P 2ybc'
_symmetry_space_group_name_H-M 'P 1 21/c 1'
_atom_sites_solution_hydrogens mixed
_audit_creation_method SHELXL-2014/7
_audit_update_record
;
2019-06-19 deposited with the CCDC.    2019-06-26 downloaded from the CCDC.
;
_cell_angle_alpha 90
_cell_angle_beta 95.149(4)
_cell_angle_gamma 90
_cell_formula_units_Z 4
_cell_length_a 7.5895(8)
_cell_length_b 9.8629(10)
_cell_length_c 14.7226(17)
_cell_measurement_reflns_used 1007
_cell_measurement_temperature 173(2)
_cell_measurement_theta_max 24.53
_cell_measurement_theta_min 3.40
_cell_volume 1097.6(2)
_computing_structure_refinement 'SHELXL-2014/7 (Sheldrick, 2014)'
_diffrn_ambient_temperature 173(2)
_diffrn_measured_fraction_theta_full 0.990
_diffrn_measured_fraction_theta_max 0.986
_diffrn_measurement_device_type 'PHOTON 100 CMOS detector'
_diffrn_measurement_method 'omega scan'
_diffrn_radiation_type MoK\a
_diffrn_radiation_wavelength 0.71073
_diffrn_reflns_av_R_equivalents 0.0840
_diffrn_reflns_av_unetI/netI 0.1007
_diffrn_reflns_Laue_measured_fraction_full 0.990
_diffrn_reflns_Laue_measured_fraction_max 0.986
_diffrn_reflns_limit_h_max 9
_diffrn_reflns_limit_h_min -9
_diffrn_reflns_limit_k_max 11
_diffrn_reflns_limit_k_min -10
_diffrn_reflns_limit_l_max 17
_diffrn_reflns_limit_l_min -17
_diffrn_reflns_number 5162
_diffrn_reflns_point_group_measured_fraction_full 0.990
_diffrn_reflns_point_group_measured_fraction_max 0.986
_diffrn_reflns_theta_full 25.242
_diffrn_reflns_theta_max 25.409
_diffrn_reflns_theta_min 3.396
_diffrn_source 'fine-focus sealed tube'
_exptl_absorpt_coefficient_mu 0.144
_exptl_absorpt_correction_T_max 0.7452
_exptl_absorpt_correction_T_min 0.6411
_exptl_absorpt_correction_type multi-scan
_exptl_absorpt_process_details 'SADABS (Bruker, 2014)'
_exptl_crystal_density_diffrn 1.756
_exptl_crystal_description needle
_exptl_crystal_F_000 592
_exptl_crystal_size_max 0.180
_exptl_crystal_size_mid 0.080
_exptl_crystal_size_min 0.040
_refine_diff_density_max 0.230
_refine_diff_density_min -0.253
_refine_diff_density_rms 0.064
_refine_ls_extinction_method none
_refine_ls_goodness_of_fit_ref 1.057
_refine_ls_hydrogen_treatment mixed
_refine_ls_matrix_type full
_refine_ls_number_parameters 196
_refine_ls_number_reflns 1989
_refine_ls_number_restraints 1
_refine_ls_restrained_S_all 1.056
_refine_ls_R_factor_all 0.1335
_refine_ls_R_factor_gt 0.0599
_refine_ls_shift/su_max 0.000
_refine_ls_shift/su_mean 0.000
_refine_ls_structure_factor_coef Fsqd
_refine_ls_weighting_details 'w=1/[\s^2^(Fo^2^)+(0.0365P)^2^+0.5939P] where P=(Fo^2^+2Fc^2^)/3'
_refine_ls_weighting_scheme calc
_refine_ls_wR_factor_gt 0.0994
_refine_ls_wR_factor_ref 0.1241
_reflns_Friedel_coverage 0.000
_reflns_number_gt 1128
_reflns_number_total 1989
_reflns_threshold_expression 'I > 2\s(I)'
_cod_data_source_file c9ce00782b2.cif
_cod_data_source_block 1
_cod_depositor_comments 'Adding full bibliography for 7232997--7233000.cif.'
_cod_database_code 7232997
_shelx_shelxl_version_number 2014/7
_shelx_space_group_comment
;
The symmetry employed for this shelxl refinement is uniquely defined
by the following loop, which should always be used as a source of
symmetry information in preference to the above space-group names.
They are only intended as comments.
;
_shelx_estimated_absorpt_t_min 0.975
_shelx_estimated_absorpt_t_max 0.994

loop_
_space_group_symop_operation_xyz
'x, y, z'
'-x, y+1/2, -z+1/2'
'-x, -y, -z'
'x, -y-1/2, z-1/2'

loop_
_atom_site_label
_atom_site_type_symbol
_atom_site_fract_x
_atom_site_fract_y
_atom_site_fract_z
_atom_site_U_iso_or_equiv
_atom_site_adp_type
_atom_site_occupancy
_atom_site_site_symmetry_order
_atom_site_calc_flag
_atom_site_refinement_flags_posn
_atom_site_refinement_flags_adp
C1 C 0.3184(5) -0.0917(3) -0.0745(3) 0.0313(9) Uani 1 1 d . .
H1 H 0.3600 -0.1498 -0.1194 0.038 Uiso 1 1 calc R U
C2 C 0.3154(4) 0.0526(3) -0.0802(3) 0.0244(8) Uani 1 1 d . .
C3 C 0.2455(4) 0.0966(3) -0.0005(2) 0.0244(9) Uani 1 1 d . .
C4 C 0.2225(4) 0.2322(3) 0.0215(2) 0.0288(9) Uani 1 1 d . .
H4 H 0.1747 0.2597 0.0760 0.035 Uiso 1 1 calc R U
C5 C 0.2741(5) 0.3230(3) -0.0413(3) 0.0302(9) Uani 1 1 d . .
C6 C 0.3389(5) 0.2882(3) -0.1238(3) 0.0301(9) Uani 1 1 d . .
H6 H 0.3691 0.3560 -0.1656 0.036 Uiso 1 1 calc R U
C7 C 0.3579(4) 0.1534(3) -0.1427(2) 0.0252(8) Uani 1 1 d . .
C8 C 0.1372(4) -0.0289(3) 0.1307(2) 0.0265(9) Uani 1 1 d . .
C9 C 0.0519(5) -0.1065(3) 0.2549(3) 0.0338(10) Uani 1 1 d . .
H9 H 0.0292 -0.1657 0.3034 0.041 Uiso 1 1 calc R U
N1 N 0.2112(4) -0.0192(3) 0.0475(2) 0.0267(7) Uani 1 1 d . .
N2 N 0.2557(4) -0.1340(3) 0.0014(2) 0.0310(8) Uani 1 1 d . .
N3 N 0.0105(4) 0.0222(3) 0.2510(2) 0.0369(8) Uani 1 1 d . .
N4 N 0.0650(4) 0.0733(3) 0.1700(2) 0.0323(8) Uani 1 1 d . .
N5 N 0.1320(4) -0.1438(3) 0.1798(2) 0.0294(8) Uani 1 1 d . .
N6 N 0.2183(4) -0.2694(3) 0.1684(2) 0.0382(9) Uani 1 1 d D .
H6A H 0.215(5) -0.284(4) 0.1068(19) 0.046 Uiso 1 1 d D U
H6B H 0.145(4) -0.334(3) 0.188(3) 0.046 Uiso 1 1 d D U
N7 N 0.2611(4) 0.4678(3) -0.0185(2) 0.0406(9) Uani 1 1 d . .
N8 N 0.4285(4) 0.1146(3) -0.2279(2) 0.0321(8) Uani 1 1 d . .
O2 O 0.1855(4) 0.4977(3) 0.0481(2) 0.0671(11) Uani 1 1 d . .
O3 O 0.3271(4) 0.5501(2) -0.0675(2) 0.0557(9) Uani 1 1 d . .
O4 O 0.4167(4) 0.1956(3) -0.2907(2) 0.0471(8) Uani 1 1 d . .
O5 O 0.4959(4) 0.0015(2) -0.23020(18) 0.0433(8) Uani 1 1 d . .

loop_
_atom_site_aniso_label
_atom_site_aniso_U_11
_atom_site_aniso_U_22
_atom_site_aniso_U_33
_atom_site_aniso_U_23
_atom_site_aniso_U_13
_atom_site_aniso_U_12
C1 0.035(2) 0.0287(19) 0.031(3) -0.0063(17) 0.0059(19) 0.0005(17)
C2 0.0236(18) 0.0236(17) 0.025(2) -0.0033(16) -0.0029(17) 0.0008(15)
C3 0.0267(18) 0.0234(17) 0.024(2) -0.0009(16) 0.0076(18) -0.0040(15)
C4 0.036(2) 0.0301(19) 0.022(2) -0.0040(16) 0.0090(18) -0.0020(16)
C5 0.039(2) 0.0209(18) 0.031(2) -0.0016(16) 0.0057(19) -0.0009(15)
C6 0.037(2) 0.0267(18) 0.028(2) 0.0042(17) 0.0085(18) -0.0005(17)
C7 0.0296(19) 0.0268(18) 0.020(2) -0.0012(16) 0.0044(17) 0.0010(16)
C8 0.0309(19) 0.0230(18) 0.026(2) -0.0020(16) 0.0081(17) -0.0021(16)
C9 0.039(2) 0.033(2) 0.030(3) 0.0025(18) 0.012(2) -0.0060(17)
N1 0.0326(16) 0.0223(15) 0.0263(18) -0.0009(13) 0.0094(14) -0.0014(13)
N2 0.0351(17) 0.0248(15) 0.034(2) -0.0056(14) 0.0091(16) 0.0002(13)
N3 0.0470(19) 0.0317(17) 0.034(2) -0.0003(15) 0.0182(17) -0.0040(15)
N4 0.0391(18) 0.0293(16) 0.030(2) -0.0019(14) 0.0142(17) 0.0004(14)
N5 0.0337(17) 0.0202(15) 0.035(2) 0.0004(14) 0.0093(15) -0.0002(13)
N6 0.049(2) 0.0240(16) 0.043(2) 0.0007(16) 0.0149(19) 0.0029(15)
N7 0.060(2) 0.0278(17) 0.036(2) -0.0012(16) 0.0133(19) 0.0013(16)
N8 0.0360(18) 0.0339(18) 0.027(2) -0.0040(16) 0.0079(16) -0.0042(15)
O2 0.113(3) 0.0320(16) 0.063(2) -0.0101(16) 0.047(2) 0.0060(17)
O3 0.092(2) 0.0285(14) 0.051(2) -0.0004(14) 0.026(2) -0.0089(15)
O4 0.068(2) 0.0455(16) 0.0297(18) 0.0061(14) 0.0124(15) 0.0016(14)
O5 0.0618(18) 0.0319(14) 0.0388(19) -0.0057(13) 0.0193(15) 0.0085(14)

loop_
_atom_type_symbol
_atom_type_description
_atom_type_scat_dispersion_real
_atom_type_scat_dispersion_imag
_atom_type_scat_source
C C 0.0033 0.0016 'International Tables Vol C Tables 4.2.6.8 and 6.1.1.4'
H H 0.0000 0.0000 'International Tables Vol C Tables 4.2.6.8 and 6.1.1.4'
N N 0.0061 0.0033 'International Tables Vol C Tables 4.2.6.8 and 6.1.1.4'
O O 0.0106 0.0060 'International Tables Vol C Tables 4.2.6.8 and 6.1.1.4'

loop_
_geom_angle_atom_site_label_1
_geom_angle_atom_site_label_2
_geom_angle_atom_site_label_3
_geom_angle
N2 C1 C2 111.1(3)
N2 C1 H1 124.5
C2 C1 H1 124.5
C3 C2 C7 117.0(3)
C3 C2 C1 105.4(3)
C7 C2 C1 137.6(3)
N1 C3 C4 130.0(3)
N1 C3 C2 106.0(3)
C4 C3 C2 124.0(3)
C5 C4 C3 115.0(3)
C5 C4 H4 122.5
C3 C4 H4 122.5
C4 C5 C6 124.9(3)
C4 C5 N7 116.9(3)
C6 C5 N7 118.3(3)
C7 C6 C5 118.0(3)
C7 C6 H6 121.0
C5 C6 H6 121.0
C6 C7 C2 121.2(3)
C6 C7 N8 118.9(3)
C2 C7 N8 119.9(3)
N4 C8 N5 112.2(3)
N4 C8 N1 123.6(3)
N5 C8 N1 124.2(3)
N3 C9 N5 110.5(3)
N3 C9 H9 124.7
N5 C9 H9 124.7
N2 N1 C3 111.2(3)
N2 N1 C8 120.8(3)
C3 N1 C8 127.9(3)
C1 N2 N1 106.3(3)
C9 N3 N4 107.5(3)
C8 N4 N3 105.6(3)
C8 N5 C9 104.2(3)
C8 N5 N6 129.5(3)
C9 N5 N6 125.3(3)
N5 N6 H6A 107(2)
N5 N6 H6B 106(2)
H6A N6 H6B 103(3)
O2 N7 O3 124.3(3)
O2 N7 C5 117.7(3)
O3 N7 C5 118.0(3)
O4 N8 O5 125.2(3)
O4 N8 C7 118.2(3)
O5 N8 C7 116.6(3)

loop_
_geom_bond_atom_site_label_1
_geom_bond_atom_site_label_2
_geom_bond_distance
C1 N2 1.321(4)
C1 C2 1.425(4)
C1 H1 0.9500
C2 C3 1.400(5)
C2 C7 1.412(5)
C3 N1 1.380(4)
C3 C4 1.391(4)
C4 C5 1.369(5)
C4 H4 0.9500
C5 C6 1.394(5)
C5 N7 1.472(4)
C6 C7 1.368(4)
C6 H6 0.9500
C7 N8 1.459(4)
C8 N4 1.307(4)
C8 N5 1.347(4)
C8 N1 1.397(4)
C9 N3 1.309(4)
C9 N5 1.359(4)
C9 H9 0.9500
N1 N2 1.377(4)
N3 N4 1.391(4)
N5 N6 1.418(4)
N6 H6A 0.92(3)
N6 H6B 0.91(3)
N7 O2 1.215(4)
N7 O3 1.223(4)
N8 O4 1.219(4)
N8 O5 1.229(3)
